data_4322174
loop_
_publ_author_name
'Paulo P\'erez-Lourido'
'Jaime Romero'
'Jos\'e A. Garc\'ia-V\'azquez'
'Antonio Sousa'
'Kevin P. Maresca'
'Jon Zubieta'

_publ_section_title
;
 Synthesis and Characterization of Zinc and Cadmium Compounds with
 Arenephosphinothiol Ligands. Crystal and Molecular Structures of
 [Cd2{2-(Ph2PO)C6H4S}4], [Zn{2-(Ph2P)-6-(Me3Si)C6H3S}2],
 [Cd{2-(Ph2PO)-6-(Me3Si)C6H3S}2(CH3OH)], and [Zn{PhPO(C6H4S-2)2}(bipy)]
;
_journal_name_full 'Inorganic Chemistry'
_journal_page_first 3709
_journal_page_last 3715
_journal_paper_doi 10.1021/ic981405b
_journal_volume 38
_journal_year 1999
_chemical_formula_sum 'C43 H48 Cd O3 P2 S2 Si2'
_chemical_formula_weight 907.45
_chemical_name_systematic
;
 ?
;
_space_group_IT_number 2
_symmetry_cell_setting triclinic
_symmetry_space_group_name_Hall '-P 1'
_symmetry_space_group_name_H-M 'P -1'
_atom_sites_solution_hydrogens geom
_atom_sites_solution_primary direct
_atom_sites_solution_secondary difmap
_audit_creation_method SHELXL
_cell_angle_alpha 70.836(2)
_cell_angle_beta 83.410(2)
_cell_angle_gamma 65.397(2)
_cell_formula_units_Z 2
_cell_length_a 12.1237(4)
_cell_length_b 14.0586(4)
_cell_length_c 15.0938(2)
_cell_measurement_reflns_used '60 frames'
_cell_measurement_temperature 298(2)
_cell_volume 2208.72(11)
_computing_cell_refinement 'Siemens SMART'
_computing_data_collection 'Siemens SMART'
_computing_data_reduction 'Siemens SAINT'
_computing_molecular_graphics 'Siemens XP'
_computing_publication_material 'Siemens XCIF'
_computing_structure_refinement 'SHELXL-93 (Sheldrick, 1993)'
_computing_structure_solution 'SHELXS-86 (Sheldrick, 1990)'
_diffrn_ambient_temperature 298(2)
_diffrn_measurement_device 'Siemens CCD'
_diffrn_measurement_method '\w scans'
_diffrn_radiation_monochromator graphite
_diffrn_radiation_source 'fine-focus sealed tube'
_diffrn_radiation_type MoK\a
_diffrn_radiation_wavelength 0.71073
_diffrn_reflns_av_R_equivalents 0.0507
_diffrn_reflns_limit_h_max 10
_diffrn_reflns_limit_h_min -15
_diffrn_reflns_limit_k_max 18
_diffrn_reflns_limit_k_min -18
_diffrn_reflns_limit_l_max 20
_diffrn_reflns_limit_l_min -19
_diffrn_reflns_number 7895
_diffrn_reflns_theta_max 21.50
_diffrn_reflns_theta_min 1.43
_diffrn_standards_decay_% <1
_diffrn_standards_number '50 frames'
_exptl_absorpt_coefficient_mu 0.752
_exptl_absorpt_correction_T_max 0.4627
_exptl_absorpt_correction_T_min 0.5563
_exptl_absorpt_correction_type empirical
_exptl_crystal_colour colourless
_exptl_crystal_density_diffrn 1.364
_exptl_crystal_description prism
_exptl_crystal_F_000 936
_exptl_crystal_size_max 0.20
_exptl_crystal_size_mid 0.20
_exptl_crystal_size_min 0.10
_refine_diff_density_max 0.378
_refine_diff_density_min -0.440
_refine_ls_extinction_method none
_refine_ls_goodness_of_fit_all 1.208
_refine_ls_hydrogen_treatment idealized
_refine_ls_matrix_type full
_refine_ls_number_parameters 478
_refine_ls_number_reflns 4935
_refine_ls_number_restraints 0
_refine_ls_R_factor_all 0.0885
_refine_ls_R_factor_obs 0.0738
_refine_ls_structure_factor_coef Fsqd
_refine_ls_weighting_details 'w=1/[\s^2^(Fo^2^)+(?P)^2^+?P] where P=(Fo^2^+2Fc^2^)/3'
_refine_ls_weighting_scheme calc
_refine_ls_wR_factor_all 0.1553
_refine_ls_wR_factor_obs 0.1430
_reflns_number_total 4936
_reflns_observed_criterion >2sigma(I)
_cod_data_source_file ic981405b_3.cif
_cod_data_source_block Compound3
_cod_depositor_comments
;
The following automatic conversions were performed:

'_refine_ls_weighting_scheme' value 'calc
w=1/[\s^2^(Fo^2^)+(?P)^2^+?P] where P=(Fo^2^+2Fc^2^)/3' was changed
to 'calc'. New tag '_refine_ls_weighting_details' was created. The
value of the new tag was set to 'w=1/[\s^2^(Fo^2^)+(?P)^2^+?P] where
P=(Fo^2^+2Fc^2^)/3'.

Automatic conversion script
Id: cif_fix_values 3143 2015-03-26 13:38:13Z robertas 
;
_cod_original_cell_volume 2208.7(1)
_cod_original_formula_sum 'C43 H48 O3 P2 S2 Si2 Cd'
_cod_database_code 4322174

loop_
_symmetry_equiv_pos_as_xyz
'x, y, z'
'-x, -y, -z'

loop_
_atom_site_aniso_label
_atom_site_aniso_U_11
_atom_site_aniso_U_22
_atom_site_aniso_U_33
_atom_site_aniso_U_23
_atom_site_aniso_U_13
_atom_site_aniso_U_12
Cd 0.049(1) 0.037(1) 0.033(1) -0.006(1) -0.005(1) -0.020(1)
P1 0.036(2) 0.029(1) 0.034(2) -0.007(1) -0.005(1) -0.009(1)
P2 0.059(2) 0.043(2) 0.031(2) -0.008(1) -0.002(1) -0.027(2)
S1 0.040(2) 0.037(2) 0.047(2) -0.008(1) 0.003(1) -0.014(1)
S2 0.056(2) 0.032(2) 0.046(2) -0.002(1) -0.016(1) -0.018(1)
Si1 0.048(2) 0.046(2) 0.051(2) -0.016(2) -0.013(2) -0.002(2)
Si2 0.064(2) 0.051(2) 0.058(2) -0.017(2) 0.005(2) -0.035(2)
O1 0.043(4) 0.024(4) 0.041(4) -0.002(3) -0.018(3) -0.006(3)
O2 0.072(5) 0.060(5) 0.025(4) -0.008(3) 0.001(3) -0.044(4)
C1 0.086(11) 0.076(10) 0.078(10) -0.019(8) 0.027(8) -0.025(8)
C11 0.052(7) 0.029(6) 0.027(5) -0.013(5) 0.012(5) -0.014(5)
C12 0.055(7) 0.037(6) 0.033(6) -0.015(5) -0.004(5) -0.018(6)
C13 0.057(8) 0.024(6) 0.039(6) -0.004(5) -0.008(5) -0.003(5)
C14 0.046(7) 0.036(6) 0.056(7) -0.014(6) 0.00(6) -0.016(6)
C15 0.043(6) 0.036(6) 0.042(6) -0.008(5) -0.005(5) -0.010(5)
C16 0.046(7) 0.023(5) 0.033(6) -0.002(4) 0.002(5) -0.015(5)
C17 0.070(9) 0.049(8) 0.105(11) -0.002(7) -0.054(8) -0.002(7)
C18 0.052(8) 0.116(12) 0.078(10) -0.054(9) 0.006(7) -0.005(8)
C19 0.066(8) 0.063(8) 0.063(8) -0.011(6) -0.019(6) -0.026(7)
C21 0.064(8) 0.047(7) 0.052(7) -0.015(6) 0.003(6) -0.031(6)
C22 0.068(8) 0.076(9) 0.057(8) -0.045(7) 0.018(6) -0.038(7)
C23 0.057(8) 0.090(10) 0.030(7) -0.017(7) 0.003(6) -0.026(8)
C24 0.076(9) 0.055(8) 0.046(8) -0.003(6) -0.003(7) -0.008(7)
C25 0.053(7) 0.049(7) 0.045(7) -0.011(6) -0.002(6) -0.009(6)
C26 0.041(6) 0.032(6) 0.040(6) -0.007(5) -0.001(5) -0.016(5)
C31 0.047(7) 0.049(7) 0.043(7) -0.014(5) -0.003(5) -0.018(6)
C32 0.048(8) 0.065(8) 0.075(9) -0.028(7) -0.014(7) -0.020(6)
C33 0.042(7) 0.068(9) 0.089(10) -0.024(8) 0.008(7) -0.027(7)
C34 0.039(7) 0.060(8) 0.062(8) -0.014(6) 0.015(6) -0.015(6)
C35 0.048(7) 0.046(7) 0.049(7) -0.019(5) -0.003(6) -0.013(6)
C36 0.035(6) 0.026(5) 0.034(6) -0.002(5) -0.006(5) 0.001(5)
C41 0.055(7) 0.039(6) 0.031(6) -0.017(5) -0.006(5) -0.021(5)
C42 0.044(6) 0.035(6) 0.042(6) -0.011(5) -0.007(5) -0.017(5)
C43 0.047(7) 0.057(8) 0.058(7) -0.012(6) -0.017(6) -0.027(6)
C44 0.061(8) 0.053(7) 0.048(7) 0.009(6) -0.025(6) -0.020(6)
C45 0.052(7) 0.049(7) 0.045(7) -0.005(5) -0.012(6) -0.027(6)
C46 0.054(7) 0.0041(6) 0.035(6) -0.012(5) -0.006(5) -0.027(6)
C47 0.094(11) 0.089(10) 0.081(10) -0.013(8) -0.013(8) -0.058(9)
C48 0.096(10) 0.048(8) 0.087(10) -0.026(7) 0.018(8) -0.037(7)
C49 0.084(10) 0.066(8) 0.058(8) -0.011(7) 0.006(7) -0.031(8)
C51 0.051(8) 0.052(7) 0.069(8) -0.014(6) -0.016(7) -0.018(6)
C52 0.067(10) 0.073(10) 0.103(12) -0.022(9) 0.000(9) -0.022(8)
C53 0.063(11) 0.082(11) 0.119(14) -0.040(10) 0.019(10) -0.021(9)
C54 0.094(12) 0.104(12) 0.088(11) -0.059(10) 0.021(10) -0.033(10)
C55 0.064(9) 0.073(9) 0.064(8) -0.036(7) -0.002(7) -0.008(7)
C56 0.041(7) 0.063(7) 0.037(6) -0.012(5) 0.003(5) -0.029(6)
C61 0.163(15) 0.057(9) 0.051(9) -0.012(7) 0.022(9) -0.045(9)
C62 0.166(16) 0.076(11) 0.044(8) -0.011(8) 0.028(9) -0.044(11)
C63 0.083(10) 0.056(8) 0.067(10) 0.005(7) -0.004(7) -0.042(8)
C64 0.149(14) 0.044(8) 0.068(10) -0.023(7) 0.002(9) -0.040(9)
C65 0.114(11) 0.040(7) 0.054(8) -0.024(6) 0.011(7) -0.027(7)
C66 0.063(7) 0.053(7) 0.028(6) -0.002(5) 0.000(5) -0.037(6)
O3 0.064(5) 0.035(4) 0.055(5) -0.003(4) 0.002(4) -0.007(4)

loop_
_atom_site_label
_atom_site_type_symbol
_atom_site_fract_x
_atom_site_fract_y
_atom_site_fract_z
_atom_site_U_iso_or_equiv
_atom_site_thermal_displace_type
_atom_site_occupancy
_atom_site_calc_flag
_atom_site_refinement_flags
_atom_site_disorder_group
Cd Cd 0.3508(1) 0.1892(1) 0.3539(1) 0.039(1) Uani 1 d . .
P1 P 0.4949(2) 0.2865(2) 0.4485(2) 0.035(1) Uani 1 d . .
P2 P 0.3834(3) 0.2827(2) 0.1194(2) 0.043(1) Uani 1 d . .
S1 S 0.2102(2) 0.3476(2) 0.4049(2) 0.043(1) Uani 1 d . .
S2 S 0.3483(3) 0.0701(2) 0.2664(2) 0.046(1) Uani 1 d . .
Si1 Si 0.0353(3) 0.5961(3) 0.2671(2) 0.053(1) Uani 1 d . .
Si2 Si 0.1052(3) 0.0262(3) 0.2641(2) 0.054(1) Uani 1 d . .
O1 O 0.5100(6) 0.1859(5) 0.4249(4) 0.039(2) Uani 1 d . .
O2 O 0.4164(6) 0.2834(6) 0.2112(4) 0.048(2) Uani 1 d . .
C1 C 0.2645(12) 0.0599(11) 0.5765(9) 0.086(4) Uani 1 d . .
C11 C 0.2770(9) 0.4413(7) 0.3496(6) 0.036(2) Uani 1 d . .
C12 C 0.2035(9) 0.5476(8) 0.2892(6) 0.040(3) Uani 1 d . .
C13 C 0.2585(10) 0.6208(8) 0.2500(7) 0.046(3) Uani 1 d . .
C14 C 0.3806(9) 0.5953(8) 0.2654(7) 0.046(3) Uani 1 d . .
C15 C 0.4476(9) 0.4941(8) 0.3247(7) 0.043(3) Uani 1 d . .
C16 C 0.3995(9) 0.4166(7) 0.3677(6) 0.035(2) Uani 1 d . .
C17 C -0.0187(11) 0.7372(9) 0.1783(9) 0.083(4) Uani 1 d . .
C18 C -0.0464(11) 0.6101(12) 0.3784(9) 0.086(4) Uani 1 d . .
C19 C -0.0003(11) 0.5062(9) 0.2190(8) 0.065(3) Uani 1 d . .
C21 C 0.3792(10) 0.3819(9) 0.5880(8) 0.051(3) Uani 1 d . .
C22 C 0.3380(10) 0.3786(11) 0.6783(8) 0.059(3) Uani 1 d . .
C23 C 0.3497(10) 0.2814(11) 0.7429(8) 0.061(3) Uani 1 d . .
C24 C 0.4027(11) 0.1874(10) 0.7197(8) 0.068(4) Uani 1 d . .
C25 C 0.4453(10) 0.1885(9) 0.6293(7) 0.054(3) Uani 1 d . .
C26 C 0.4350(9) 0.2860(8) 0.5634(7) 0.038(2) Uani 1 d . .
C31 C 0.6828(9) 0.3143(8) 0.5158(7) 0.046(3) Uani 1 d . .
C32 C 0.7958(10) 0.3198(9) 0.5092(9) 0.060(3) Uani 1 d . .
C33 C 0.8669(11) 0.3013(10) 0.4352(10) 0.066(3) Uani 1 d . .
C34 C 0.8287(10) 0.2749(9) 0.3678(8) 0.058(3) Uani 1 d . .
C35 C 0.7172(10) 0.2680(8) 0.3752(7) 0.049(3) Uani 1 d . .
C36 C 0.6424(8) 0.2890(7) 0.4481(7) 0.037(2) Uani 1 d . .
C41 C 0.2325(9) 0.1688(8) 0.1831(6) 0.039(3) Uani 1 d . .
C42 C 0.1280(9) 0.1511(8) 0.1815(7) 0.040(3) Uani 1 d . .
C43 C 0.0349(10) 0.2315(9) 0.1150(7) 0.052(3) Uani 1 d . .
C44 C 0.0459(10) 0.3239(9) 0.0523(8) 0.059(3) Uani 1 d . .
C45 C 0.1515(9) 0.3388(9) 0.0535(7) 0.048(3) Uani 1 d . .
C46 C 0.2449(9) 0.2628(8) 0.1184(6) 0.040(3) Uani 1 d . .
C47 C -0.0491(12) 0.0389(11) 0.2359(9) 0.083(4) Uani 1 d . .
C48 C 0.2183(12) -0.1016(9) 0.2410(9) 0.074(4) Uani 1 d . .
C49 C 0.1101(12) 0.0154(10) 0.3905(8) 0.072(4) Uani 1 d . .
C51 C 0.6157(10) 0.1214(9) 0.1264(8) 0.058(3) Uani 1 d . .
C52 C 0.7081(13) 0.0412(12) 0.0961(11) 0.084(4) Uani 1 d . .
C53 C 0.6915(14) 0.0200(12) 0.0196(12) 0.090(5) Uani 1 d . .
C54 C 0.5823(15) 0.0742(13) -0.0287(11) 0.092(5) Uani 1 d . .
C55 C 0.4895(12) 0.1517(10) 0.0015(8) 0.070(4) Uani 1 d . .
C56 C 0.5030(9) 0.1780(9) 0.0800(7) 0.045(3) Uani 1 d . .
C61 C 0.3689(15) 0.4320(11) -0.0612(9) 0.093(5) Uani 1 d . .
C62 C 0.3453(15) 0.5375(12) -0.1225(9) 0.102(5) Uani 1 d . .
C63 C 0.3203(12) 0.6223(11) -0.0907(9) 0.069(4) Uani 1 d . .
C64 C 0.3124(14) 0.6049(10) 0.0032(9) 0.085(5) Uani 1 d . .
C65 C 0.3309(12) 0.5016(9) 0.0662(8) 0.068(4) Uani 1 d . .
C66 C 0.3597(10) 0.4149(9) 0.0336(7) 0.045(3) Uani 1 d . .
O3 O 0.3565(7) 0.0437(6) 0.5102(5) 0.059(2) Uani 1 d . .
H1A H 0.2853(12) -0.0053(11) 0.6298(9) 0.129 Uiso 1 calc R .
H1B H 0.1891(12) 0.0753(11) 0.5487(9) 0.129 Uiso 1 calc R .
H1C H 0.2564(12) 0.1208(11) 0.5962(9) 0.129 Uiso 1 calc R .
H13A H 0.2115(10) 0.6907(8) 0.2113(7) 0.055 Uiso 1 calc R .
H14A H 0.4148(9) 0.6456(8) 0.2361(7) 0.055 Uiso 1 calc R .
H15A H 0.5285(9) 0.4762(8) 0.3368(7) 0.051 Uiso 1 calc R .
H17A H -0.0018(11) 0.7858(9) 0.2016(9) 0.125 Uiso 1 calc R .
H17B H -0.1045(11) 0.7648(9) 0.1674(9) 0.125 Uiso 1 calc R .
H17C H 0.0226(11) 0.7332(9) 0.1206(9) 0.125 Uiso 1 calc R .
H18A H -0.0260(11) 0.6574(12) 0.4009(9) 0.129 Uiso 1 calc R .
H18B H -0.0226(11) 0.5389(12) 0.4249(9) 0.129 Uiso 1 calc R .
H18C H -0.1323(11) 0.6412(12) 0.3666(9) 0.129 Uiso 1 calc R .
H19A H 0.0431(11) 0.5011(9) 0.1622(8) 0.097 Uiso 1 calc R .
H19B H -0.0859(11) 0.5368(9) 0.2059(8) 0.097 Uiso 1 calc R .
H19C H 0.0236(11) 0.4341(9) 0.2641(8) 0.097 Uiso 1 calc R .
H21A H 0.3692(10) 0.4491(9) 0.5436(8) 0.062 Uiso 1 calc R .
H22A H 0.3024(10) 0.4432(11) 0.6944(8) 0.071 Uiso 1 calc R .
H23A H 0.3214(10) 0.2794(11) 0.8031(8) 0.073 Uiso 1 calc R .
H24A H 0.4110(11) 0.1208(10) 0.7646(8) 0.082 Uiso 1 calc R .
H25A H 0.4805(10) 0.1233(9) 0.6141(7) 0.064 Uiso 1 calc R .
H31A H 0.6340(9) 0.3278(8) 0.5663(7) 0.055 Uiso 1 calc R .
H32A H 0.8225(10) 0.3360(9) 0.5556(9) 0.072 Uiso 1 calc R .
H33A H 0.9415(11) 0.3066(10) 0.4301(10) 0.079 Uiso 1 calc R .
H34A H 0.8776(10) 0.2617(9) 0.3173(8) 0.070 Uiso 1 calc R .
H35A H 0.6925(10) 0.2489(8) 0.3299(7) 0.058 Uiso 1 calc R .
H43A H -0.0360(10) 0.2217(9) 0.1134(7) 0.063 Uiso 1 calc R .
H44A H -0.0170(10) 0.3755(9) 0.0099(8) 0.071 Uiso 1 calc R .
H45A H 0.1602(9) 0.4000(9) 0.0106(7) 0.057 Uiso 1 calc R .
H47A H -0.0532(12) 0.0443(11) 0.1712(9) 0.124 Uiso 1 calc R .
H47B H -0.1106(12) 0.1038(11) 0.2471(9) 0.124 Uiso 1 calc R .
H47C H -0.0619(12) -0.0247(11) 0.2750(9) 0.124 Uiso 1 calc R .
H48A H 0.2134(12) -0.0944(9) 0.1759(9) 0.112 Uiso 1 calc R .
H48B H 0.2013(12) -0.1634(9) 0.2789(9) 0.112 Uiso 1 calc R .
H48C H 0.2984(12) -0.1127(9) 0.2562(9) 0.112 Uiso 1 calc R .
H49A H 0.508(12) 0.0819(10) 0.4007(8) 0.107 Uiso 1 calc R .
H49B H 0.1894(12) 0.0050(10) 0.4070(8) 0.107 Uiso 1 calc R .
H49C H 0.0926(12) -0.0460(10) 0.4288(8) 0.107 Uiso 1 calc R .
H51A H 0.6289(10) 0.1378(9) 0.1781(8) 0.070 Uiso 1 calc R .
H52A H 0.7820(13) 0.0017(12) 0.1290(11) 0.101 Uiso 1 calc R .
H53A H 0.7554(14) -0.0325(12) -0.0012(12) 0.108 Uiso 1 calc R .
H54A H 0.5719(15) 0.0581(13) -0.0814(11) 0.110 Uiso 1 calc R .
H55A H 0.4152(12) 0.1881(10) -0.0309(8) 0.084 Uiso 1 calc R .
H61A H 0.3910(15) 0.3732(11) -0.0847(9) 0.111 Uiso 1 calc R .
H62A H 0.3470(15) 0.5490(12) -0.1868(9) 0.122 Uiso 1 calc R .
H63A H 0.3087(12) 0.6916(11) -0.1320(9) 0.083 Uiso 1 calc R .
H64A H 0.2941(14) 0.6635(10) 0.0261(9) 0.102 Uiso 1 calc R .
H65A H 0.3236(12) 0.4919(9) 0.1303(8) 0.082 Uiso 1 calc R .
H3A H 0.4229(7) -0.0238(6) 0.5241(5) 0.071 Uiso 1 calc R .

loop_
_atom_type_symbol
_atom_type_description
_atom_type_scat_dispersion_real
_atom_type_scat_dispersion_imag
_atom_type_scat_source
C C 0.0181 0.0091 'International Tables Vol C Tables 4.2.6.8 and 6.1.1.4'
H H 0.0000 0.0000 'International Tables Vol C Tables 4.2.6.8 and 6.1.1.4'
N N 0.0311 0.0180 'International Tables Vol C Tables 4.2.6.8 and 6.1.1.4'
O O 0.0106 0.0060 'International Tables Vol C Tables 4.2.6.8 and 6.1.1.4'
Si Si 0.2541 0.3302 'International Tables Vol C Tables 4.2.6.8 and 6.1.1.4'
P P 0.2955 0.4335 'International Tables Vol C Tables 4.2.6.8 and 6.1.1.4'
S S 0.3331 0.5567 'International Tables Vol C Tables 4.2.6.8 and 6.1.1.4'
Cd Cd -0.8075 1.2024 'International Tables Vol C Tables 4.2.6.8 and 6.1.1.4'

loop_
_geom_angle_atom_site_label_1
_geom_angle_atom_site_label_2
_geom_angle_atom_site_label_3
_geom_angle
_geom_angle_site_symmetry_1
_geom_angle_site_symmetry_3
_geom_angle_publ_flag
O1 Cd O2 86.5(2) . . ?
O1 Cd S2 129.8(2) . . ?
O2 Cd S2 84.8(2) . . ?
O1 Cd S1 90.1(2) . . ?
O2 Cd S1 100.0(2) . . ?
S2 Cd S1 140.04(9) . . ?
O1 Cd O3 81.3(2) . . ?
O2 Cd O3 160.4(2) . . ?
S2 Cd O3 91.3(2) . . ?
S1 Cd O3 95.4(2) . . ?
O1 P1 C16 115.5(4) . . ?
O1 P1 C36 108.1(4) . . ?
C16 P1 C36 106.4(4) . . ?
O1 P1 C26 112.9(4) . . ?
C16 P1 C26 106.5(4) . . ?
C36 P1 C26 107.0(4) . . ?
O2 P2 C66 108.3(4) . . ?
O2 P2 C56 111.2(5) . . ?
C66 P2 C56 108.3(5) . . ?
O2 P2 C46 115.0(4) . . ?
C66 P2 C46 106.3(5) . . ?
C56 P2 C46 107.5(5) . . ?
C11 S1 Cd 99.1(3) . . ?
C41 S2 Cd 98.6(3) . . ?
C19 Si1 C18 112.0(6) . . ?
C19 Si1 C17 107.7(5) . . ?
C18 Si1 C17 107.3(6) . . ?
C19 Si1 C12 113.0(5) . . ?
C18 Si1 C12 108.8(5) . . ?
C17 Si1 C12 107.8(5) . . ?
C49 Si2 C48 111.1(6) . . ?
C49 Si2 C42 113.0(5) . . ?
C48 Si2 C42 110.1(5) . . ?
C49 Si2 C47 108.3(6) . . ?
C48 Si2 C47 106.5(6) . . ?
C42 Si2 C47 107.6(5) . . ?
P1 O1 Cd 118.6(3) . . ?
P2 O2 Cd 120.7(4) . . ?
C16 C11 C12 119.1(8) . . ?
C16 C11 S1 121.8(7) . . ?
C12 C11 S1 119.1(8) . . ?
C13 C12 C11 117.2(9) . . ?
C13 C12 Si1 119.1(7) . . ?
C11 C12 S1 123.6(8) . . ?
C12 C13 C14 123.7(9) . . ?
C15 C14 C13 117.6(10) . . ?
C14 C15 C16 122.4(10) . . ?
C15 C16 C11 119.9(8) . . ?
C15 C16 P1 118.8(8) . . ?
C11 C16 P1 121.3(7) . . ?
C26 C21 C22 120.7(10) . . ?
C23 C22 C21 120.1(11) . . ?
C22 C23 C24 119.9(11) . . ?
C23 C24 C25 121.1(11) . . ?
C26 C25 C24 119.7(11) . . ?
C25 C26 C21 118.4(10) . . ?
C25 C26 P1 119.6(8) . . ?
C21 C26 P1 121.9(7) . . ?
C36 C31 C32 120.7(10) . . ?
C33 C32 C31 120.0(11) . . ?
C32 C33 C34 120.0(11) . . ?
C33 C34 C35 119.9(11) . . ?
C36 C35 C34 121.2(10) . . ?
C35 C36 C31 118.2(10) . . ?
C35 C36 P1 118.3(8) . . ?
C31 C36 P1 123.5(8) . . ?
C42 C41 C46 120.4(9) . . ?
C42 C41 S2 118.0(7) . . ?
C46 C41 S2 121.6(7) . . ?
C41 C42 C43 117.5(9) . . ?
C41 C42 Si2 123.1(7) . . ?
C43 C42 Si2 119.3(7) . . ?
C44 C43 C42 122.4(10) . . ?
C43 C44 C45 119.2(10) . . ?
C44 C45 C46 120.5(10) . . ?
C45 C46 C41 119.9(9) . . ?
C45 C46 P2 120.3(7) . . ?
C41 C46 P2 119.8(7) . . ?
C52 C51 C56 120.4(12) . . ?
C53 C52 C51 120.2(14) . . ?
C52 C53 C54 121.4(14) . . ?
C55 C54 C53 119.1(14) . . ?
C54 C55 C56 121.6(12) . . ?
C51 C56 C55 117.2(11) . . ?
C51 C56 P2 120.2(8) . . ?
C55 C56 P2 122.6(8) . . ?
C62 C61 C66 119.9(13) . . ?
C63 C62 C61 121.4(13) . . ?
C64 C63 C62 118.4(12) . . ?
C63 C64 C65 121.7(12) . . ?
C66 C65 C64 119.6(11) . . ?
C65 C66 C61 118.8(10) . . ?
C65 C66 P2 117.4(8) . . ?
C61 C66 P2 123.8(9) . . ?
C1 O3 Cd 123.6(7) . . ?

loop_
_geom_bond_atom_site_label_1
_geom_bond_atom_site_label_2
_geom_bond_distance
_geom_bond_site_symmetry_2
_geom_bond_publ_flag
Cd O1 2.290(6) . ?
Cd O2 2.374(6) . ?
Cd S2 2.460(3) . ?
Cd S1 2.474(3) . ?
Cd O3 2.551(7) . ?
P1 O1 1.504(6) . ?
P1 C16 1.808(9) . ?
P1 C36 1.803(10) . ?
P1 C26 1.800(10) . ?
P2 O2 1.490(7) . ?
P2 C66 1.809(10) . ?
P2 C56 1.795(11) . ?
P2 C46 1.816(10) . ?
S1 C11 1.760(9) . ?
S2 C41 1.765(10) . ?
Si1 C19 1.855(11) . ?
Si1 C18 1.875(12) . ?
Si1 C17 1.881(11) . ?
Si1 C12 1.892(10) . ?
Si2 C49 1.870(12) . ?
Si2 C48 1.865(12) . ?
Si2 C42 1.898(10) . ?
Si2 C47 1.888(12) . ?
C1 O3 1.406(13) . ?
C11 C16 1.415(13) . ?
C11 C12 1.429(13) . ?
C12 C13 1.391(14) . ?
C13 C14 1.398(14) . ?
C14 C15 1.362(13) . ?
C15 C16 1.387(13) . ?
C21 C26 1.388(13) . ?
C21 C22 1.389(14) . ?
C22 C23 1.35(2) . ?
C23 C24 1.35(2) . ?
C24 C25 1.40(2) . ?
C25 C26 1.369(13) . ?
C31 C36 1.381(13) . ?
C31 C32 1.395(14) . ?
C32 C33 1.36(2) . ?
C33 C34 1.38(2) . ?
C34 C35 1.384(14) . ?
C35 C36 1.372(13) . ?
C41 C42 1.393(13) . ?
C41 C46 1.416(13) . ?
C42 C43 1.419(13) . ?
C43 C44 1.381(14) . ?
C44 C45 1.384(14) . ?
C45 C46 1.395(13) . ?
C51 C52 1.38(2) . ?
C51 C56 1.393(14) . ?
C52 C53 1.34(2) . ?
C53 C54 1.37(2) . ?
C54 C55 1.36(2) . ?
C55 C56 1.40(2) . ?
C61 C62 1.39(2) . ?
C61 C66 1.37(2) . ?
C62 C63 1.34(2) . ?
C63 C64 1.36(2) . ?
C64 C65 1.39(2) . ?
C65 C66 1.360(14) . ?
